data_7038463
loop_
_publ_author_name
'McKeown, P.'
'Davidson, M. G.'
'Lowe, J. P.'
'Mahon, M. F.'
'Thomas, L. H.'
'Woodman, T. J.'
'Jones, M. D.'

_publ_section_title
;
 Aminopiperidine based complexes for lactide polymerisation.
;
_journal_issue 12
_journal_name_full 'Dalton transactions (Cambridge, England : 2003)'
_journal_page_first 5374
_journal_page_last 5387
_journal_paper_doi 10.1039/c5dt04695e
_journal_volume 45
_journal_year 2016
_chemical_formula_sum 'C57.5 H75 Br4 Cl3 Hf N4 O4'
_chemical_formula_weight 1490.69
_space_group_crystal_system triclinic
_space_group_IT_number 2
_space_group_name_Hall '-P 1'
_space_group_name_H-M_alt 'P -1'
_symmetry_space_group_name_Hall '-P 1'
_symmetry_space_group_name_H-M 'P -1'
_atom_sites_solution_hydrogens geom
_atom_sites_solution_primary difmap
_audit_creation_method SHELXL-2014/7
_audit_update_record
;
2015-10-20 deposited with the CCDC.
2016-02-18 downloaded from the CCDC.
;
_cell_angle_alpha 89.912(3)
_cell_angle_beta 84.053(4)
_cell_angle_gamma 69.887(4)
_cell_formula_units_Z 2
_cell_length_a 10.3957(5)
_cell_length_b 13.6050(5)
_cell_length_c 22.9024(11)
_cell_measurement_reflns_used 7813
_cell_measurement_temperature 150(2)
_cell_measurement_theta_max 28.1710
_cell_measurement_theta_min 3.5610
_cell_volume 3023.2(2)
_computing_cell_refinement
;
CrysAlisPro, Agilent Technologies,
Version 1.171.37.33 (release 27-03-2014 CrysAlis171 .NET)
(compiled Mar 27 2014,17:12:48)
;
_computing_data_collection
;
CrysAlisPro, Agilent Technologies,
Version 1.171.37.33 (release 27-03-2014 CrysAlis171 .NET)
(compiled Mar 27 2014,17:12:48)
;
_computing_data_reduction
;
CrysAlisPro, Agilent Technologies,
Version 1.171.37.33 (release 27-03-2014 CrysAlis171 .NET)
(compiled Mar 27 2014,17:12:48)
;
_computing_structure_refinement 'SHELXL-2014/7 (Sheldrick, 2014)'
_computing_structure_solution SHELXS
_diffrn_ambient_temperature 150(2)
_diffrn_detector 'CCD plate'
_diffrn_detector_area_resol_mean 16.1468
_diffrn_detector_type EosS2
_diffrn_measured_fraction_theta_full 0.997
_diffrn_measured_fraction_theta_max 0.995
_diffrn_measurement_device 'four-circle diffractometer'
_diffrn_measurement_device_type 'New Xcalibur, EosS2'
_diffrn_radiation_monochromator graphite
_diffrn_radiation_probe x-ray
_diffrn_radiation_type 'Mo K\a'
_diffrn_radiation_wavelength 0.71073
_diffrn_reflns_av_R_equivalents 0.0295
_diffrn_reflns_av_unetI/netI 0.0554
_diffrn_reflns_Laue_measured_fraction_full 0.997
_diffrn_reflns_Laue_measured_fraction_max 0.995
_diffrn_reflns_limit_h_max 12
_diffrn_reflns_limit_h_min -11
_diffrn_reflns_limit_k_max 16
_diffrn_reflns_limit_k_min -11
_diffrn_reflns_limit_l_max 28
_diffrn_reflns_limit_l_min -28
_diffrn_reflns_number 18821
_diffrn_reflns_point_group_measured_fraction_full 0.997
_diffrn_reflns_point_group_measured_fraction_max 0.995
_diffrn_reflns_theta_full 25.242
_diffrn_reflns_theta_max 26.372
_diffrn_reflns_theta_min 3.249
_exptl_absorpt_coefficient_mu 4.548
_exptl_absorpt_correction_T_max 1.00000
_exptl_absorpt_correction_T_min 0.71587
_exptl_absorpt_correction_type multi-scan
_exptl_absorpt_process_details
;
CrysAlisPro, Agilent Technologies,
Version 1.171.37.33 (release 27-03-2014 CrysAlis171 .NET)
(compiled Mar 27 2014,17:12:48)
Empirical absorption correction using spherical harmonics,
 implemented in SCALE3 ABSPACK scaling algorithm.
Empirical absorption correction using spherical harmonics,
 implemented in SCALE3 ABSPACK scaling algorithm.
;
_exptl_crystal_colour 'clear light colourless'
_exptl_crystal_density_diffrn 1.638
_exptl_crystal_description block
_exptl_crystal_F_000 1486
_exptl_crystal_size_max 0.2000
_exptl_crystal_size_mid 0.1750
_exptl_crystal_size_min 0.1000
_refine_diff_density_max 1.962
_refine_diff_density_min -1.158
_refine_diff_density_rms 0.143
_refine_ls_extinction_method none
_refine_ls_goodness_of_fit_ref 1.065
_refine_ls_hydrogen_treatment constr
_refine_ls_matrix_type full
_refine_ls_number_parameters 695
_refine_ls_number_reflns 12294
_refine_ls_number_restraints 1
_refine_ls_restrained_S_all 1.066
_refine_ls_R_factor_all 0.0530
_refine_ls_R_factor_gt 0.0401
_refine_ls_shift/su_max 0.001
_refine_ls_shift/su_mean 0.000
_refine_ls_structure_factor_coef Fsqd
_refine_ls_weighting_details 'w=1/[\s^2^(Fo^2^)+(0.0475P)^2^+2.7470P] where P=(Fo^2^+2Fc^2^)/3'
_refine_ls_weighting_scheme calc
_refine_ls_wR_factor_gt 0.0945
_refine_ls_wR_factor_ref 0.1015
_reflns_Friedel_coverage 0.000
_reflns_number_gt 10341
_reflns_number_total 12294
_reflns_threshold_expression 'I > 2\s(I)'
_cod_data_source_file c5dt04695e2.cif
_cod_data_source_block Hf_2_2
_cod_depositor_comments 'Adding full bibliography for 7038454--7038468.cif.'
_cod_original_formula_sum 'C57.50 H75 Br4 Cl3 Hf N4 O4'
_cod_database_code 7038463
_shelx_shelxl_version_number 2014/7
_shelx_space_group_comment
;
The symmetry employed for this shelxl refinement is uniquely defined
by the following loop, which should always be used as a source of
symmetry information in preference to the above space-group names.
They are only intended as comments.
;
_shelx_estimated_absorpt_t_min 0.463
_shelx_estimated_absorpt_t_max 0.659

loop_
_space_group_symop_operation_xyz
'x, y, z'
'-x, -y, -z'

loop_
_atom_site_label
_atom_site_type_symbol
_atom_site_fract_x
_atom_site_fract_y
_atom_site_fract_z
_atom_site_U_iso_or_equiv
_atom_site_adp_type
_atom_site_occupancy
_atom_site_site_symmetry_order
_atom_site_calc_flag
_atom_site_refinement_flags_posn
_atom_site_refinement_flags_adp
_atom_site_refinement_flags_occupancy
_atom_site_disorder_assembly
_atom_site_disorder_group
Cl00 Cl 0.0936(2) 0.88157(11) 0.20348(7) 0.0507(4) Uani 1 1 d . . . . .
Hf01 Hf 0.46080(2) 0.34044(2) 0.24735(2) 0.01426(6) Uani 1 1 d . . . . .
Cl1 Cl -0.02042(19) 0.72615(16) 0.16738(8) 0.0599(5) Uani 1 1 d . . . . .
O1 O 0.6300(3) 0.3721(2) 0.22204(14) 0.0164(7) Uani 1 1 d . . . . .
N1 N 0.6194(4) 0.1643(3) 0.21612(16) 0.0163(8) Uani 1 1 d . . . . .
C1 C 0.7481(4) 0.3313(3) 0.18470(19) 0.0139(9) Uani 1 1 d . . . . .
C12A C 1.231(2) 0.1614(16) 0.0861(10) 0.056(6) Uiso 0.4 1 d . . P A 2
H12A H 1.2368 0.1087 0.1158 0.084 Uiso 0.4 1 calc R U P A 2
H12B H 1.2303 0.2264 0.1049 0.084 Uiso 0.4 1 calc R U P A 2
H12C H 1.3117 0.1356 0.0565 0.084 Uiso 0.4 1 calc R U P A 2
C13A C 1.112(2) 0.2496(18) 0.0093(10) 0.056(6) Uiso 0.4 1 d . . P A 2
H13A H 1.1850 0.2101 -0.0212 0.084 Uiso 0.4 1 calc R U P A 2
H13B H 1.1339 0.3091 0.0239 0.084 Uiso 0.4 1 calc R U P A 2
H13C H 1.0239 0.2752 -0.0073 0.084 Uiso 0.4 1 calc R U P A 2
C14A C 1.088(2) 0.0859(16) 0.0320(9) 0.057(6) Uiso 0.4 1 d . . P A 2
H14A H 1.0724 0.0418 0.0639 0.086 Uiso 0.4 1 calc R U P A 2
H14B H 1.1720 0.0467 0.0067 0.086 Uiso 0.4 1 calc R U P A 2
H14C H 1.0092 0.1062 0.0089 0.086 Uiso 0.4 1 calc R U P A 2
Br02 Br 0.27069(5) 0.48793(4) 0.08284(2) 0.02789(13) Uani 1 1 d . . . . .
O2 O 0.3941(3) 0.3248(2) 0.17022(14) 0.0179(7) Uani 1 1 d . . . . .
N2 N 0.6028(6) -0.0053(4) 0.2062(2) 0.0444(13) Uani 1 1 d . . . . .
C2 C 0.7977(5) 0.3929(3) 0.1461(2) 0.0174(9) Uani 1 1 d . . . . .
Br03 Br 0.72856(6) 0.22511(4) -0.06636(2) 0.03452(14) Uani 1 1 d . . . . .
O3 O 0.3685(3) 0.4880(2) 0.27594(14) 0.0176(7) Uani 1 1 d . . . . .
N3 N 0.2261(4) 0.3451(3) 0.27471(16) 0.0166(8) Uani 1 1 d . . . . .
C3 C 0.9117(5) 0.3408(4) 0.1063(2) 0.0206(10) Uani 1 1 d . . . . .
H3 H 0.9448 0.3816 0.0790 0.025 Uiso 1 1 calc R U . . .
Br04 Br 0.68511(5) 0.25484(5) 0.41248(3) 0.03542(14) Uani 1 1 d . . . . .
O4 O 0.4867(3) 0.2654(2) 0.32338(13) 0.0179(7) Uani 1 1 d . . . . .
N4 N 0.1904(4) 0.2250(3) 0.34037(18) 0.0233(9) Uani 1 1 d . . . . .
C4 C 0.9805(5) 0.2327(4) 0.1038(2) 0.0197(10) Uani 1 1 d . . . . .
Br05 Br 0.19365(6) 0.51962(5) 0.54159(2) 0.03763(15) Uani 1 1 d . . . . .
C5 C 0.9313(5) 0.1763(4) 0.1449(2) 0.0200(10) Uani 1 1 d . . . . .
H5 H 0.9772 0.1027 0.1455 0.024 Uiso 1 1 calc R U . . .
C6 C 0.8174(5) 0.2229(3) 0.1855(2) 0.0171(9) Uani 1 1 d . . . . .
C7 C 0.7303(5) 0.5130(3) 0.1463(2) 0.0179(10) Uani 1 1 d . . . . .
C8 C 0.7451(5) 0.5562(4) 0.2059(2) 0.0229(11) Uani 1 1 d . . . . .
H8A H 0.8431 0.5391 0.2104 0.034 Uiso 1 1 calc R U . . .
H8B H 0.7026 0.5247 0.2373 0.034 Uiso 1 1 calc R U . . .
H8C H 0.6992 0.6324 0.2081 0.034 Uiso 1 1 calc R U . . .
C9 C 0.5767(5) 0.5442(4) 0.1367(2) 0.0233(11) Uani 1 1 d . . . . .
H9A H 0.5379 0.6200 0.1322 0.035 Uiso 1 1 calc R U . . .
H9B H 0.5264 0.5246 0.1707 0.035 Uiso 1 1 calc R U . . .
H9C H 0.5682 0.5078 0.1012 0.035 Uiso 1 1 calc R U . . .
C10 C 0.7989(6) 0.5620(4) 0.0981(2) 0.0280(12) Uani 1 1 d . . . . .
H10A H 0.8970 0.5431 0.1028 0.042 Uiso 1 1 calc R U . . .
H10B H 0.7549 0.6384 0.1009 0.042 Uiso 1 1 calc R U . . .
H10C H 0.7888 0.5360 0.0595 0.042 Uiso 1 1 calc R U . . .
C11 C 1.1033(5) 0.1820(4) 0.0573(2) 0.0221(11) Uani 1 1 d . . . . .
C12 C 1.2278(10) 0.2069(9) 0.0741(5) 0.034(3) Uani 0.6 1 d . . P A 1
H12D H 1.2598 0.1693 0.1094 0.051 Uiso 0.6 1 calc R U P A 1
H12E H 1.2013 0.2824 0.0821 0.051 Uiso 0.6 1 calc R U P A 1
H12F H 1.3022 0.1849 0.0417 0.051 Uiso 0.6 1 calc R U P A 1
C13 C 1.0674(11) 0.2276(9) -0.0030(4) 0.038(3) Uani 0.6 1 d . . P A 1
H13D H 1.1429 0.1915 -0.0333 0.057 Uiso 0.6 1 calc R U P A 1
H13E H 1.0539 0.3026 -0.0018 0.057 Uiso 0.6 1 calc R U P A 1
H13F H 0.9826 0.2179 -0.0123 0.057 Uiso 0.6 1 calc R U P A 1
C14 C 1.1400(9) 0.0629(7) 0.0521(4) 0.025(2) Uani 0.6 1 d . . P A 1
H14D H 1.0612 0.0469 0.0403 0.038 Uiso 0.6 1 calc R U P A 1
H14E H 1.1628 0.0324 0.0901 0.038 Uiso 0.6 1 calc R U P A 1
H14F H 1.2195 0.0333 0.0225 0.038 Uiso 0.6 1 calc R U P A 1
C15 C 0.7604(5) 0.1613(3) 0.2288(2) 0.0174(10) Uani 1 1 d . . . . .
H15A H 0.7542 0.1905 0.2690 0.021 Uiso 1 1 calc R U . . .
H15B H 0.8239 0.0877 0.2271 0.021 Uiso 1 1 calc R U . . .
C16 C 0.5811(5) 0.0824(3) 0.2514(2) 0.0212(10) Uani 1 1 d . . . . .
H16A H 0.4839 0.1104 0.2690 0.025 Uiso 1 1 calc R U . . .
H16B H 0.6414 0.0577 0.2830 0.025 Uiso 1 1 calc R U . . .
C17 C 0.5271(6) -0.0807(4) 0.2202(3) 0.0324(13) Uani 1 1 d . . . . .
H17A H 0.4277 -0.0415 0.2308 0.039 Uiso 1 1 calc R U . . .
H17B H 0.5634 -0.1229 0.2540 0.039 Uiso 1 1 calc R U . . .
C18 C 0.5474(7) -0.1524(4) 0.1662(3) 0.0377(14) Uani 1 1 d . . . . .
H18A H 0.6453 -0.1982 0.1591 0.045 Uiso 1 1 calc R U . . .
H18B H 0.4908 -0.1976 0.1734 0.045 Uiso 1 1 calc R U . . .
C19 C 0.5065(7) -0.0889(4) 0.1127(3) 0.0407(15) Uani 1 1 d . . . . .
H19A H 0.5289 -0.1368 0.0777 0.049 Uiso 1 1 calc R U . . .
H19B H 0.4056 -0.0515 0.1176 0.049 Uiso 1 1 calc R U . . .
C20 C 0.5785(6) -0.0105(4) 0.1026(2) 0.0330(13) Uani 1 1 d . . . . .
H20A H 0.6788 -0.0475 0.0933 0.040 Uiso 1 1 calc R U . . .
H20B H 0.5440 0.0328 0.0690 0.040 Uiso 1 1 calc R U . . .
C21 C 0.5522(5) 0.0573(3) 0.15615(18) 0.0116(9) Uani 1 1 d . . . . .
H21 H 0.4514 0.0979 0.1646 0.014 Uiso 1 1 calc R U . . .
C22 C 0.6297(5) 0.1272(3) 0.1525(2) 0.0176(10) Uani 1 1 d . . . . .
H22 H 0.7283 0.0838 0.1405 0.021 Uiso 1 1 calc R U . . .
C23 C 0.5869(5) 0.2101(3) 0.1077(2) 0.0153(9) Uani 1 1 d . . . . .
C24 C 0.6628(5) 0.1904(3) 0.0530(2) 0.0196(10) Uani 1 1 d . . . . .
H24 H 0.7434 0.1300 0.0463 0.024 Uiso 1 1 calc R U . . .
C25 C 0.6220(5) 0.2582(4) 0.0080(2) 0.0220(10) Uani 1 1 d . . . . .
C26 C 0.5052(5) 0.3459(4) 0.0156(2) 0.0224(10) Uani 1 1 d . . . . .
H26 H 0.4768 0.3907 -0.0160 0.027 Uiso 1 1 calc R U . . .
C27 C 0.4302(5) 0.3669(3) 0.0705(2) 0.0181(10) Uani 1 1 d . . . . .
C28 C 0.4686(5) 0.3014(3) 0.11745(19) 0.0143(9) Uani 1 1 d . . . . .
C29 C 0.2484(5) 0.5555(3) 0.3031(2) 0.0155(9) Uani 1 1 d . . . . .
C30 C 0.1261(5) 0.5393(3) 0.2945(2) 0.0171(9) Uani 1 1 d . . . . .
C31 C -0.0013(5) 0.6081(3) 0.3197(2) 0.0179(10) Uani 1 1 d . . . . .
H31 H -0.0834 0.5956 0.3134 0.022 Uiso 1 1 calc R U . . .
C32 C -0.0089(5) 0.6944(3) 0.3537(2) 0.0176(10) Uani 1 1 d . . . . .
C33 C 0.1151(5) 0.7080(3) 0.3625(2) 0.0178(10) Uani 1 1 d . . . . .
H33 H 0.1111 0.7661 0.3865 0.021 Uiso 1 1 calc R U . . .
C34 C 0.2436(5) 0.6418(3) 0.3383(2) 0.0166(9) Uani 1 1 d . . . . .
C35 C 0.3737(5) 0.6674(4) 0.3475(2) 0.0205(10) Uani 1 1 d . . . . .
C36 C 0.4881(5) 0.5707(4) 0.3671(2) 0.0282(12) Uani 1 1 d . . . . .
H36A H 0.5659 0.5908 0.3762 0.042 Uiso 1 1 calc R U . . .
H36B H 0.5191 0.5167 0.3354 0.042 Uiso 1 1 calc R U . . .
H36C H 0.4519 0.5431 0.4022 0.042 Uiso 1 1 calc R U . . .
C37 C 0.4241(5) 0.7035(4) 0.2887(2) 0.0281(12) Uani 1 1 d . . . . .
H37A H 0.3546 0.7689 0.2784 0.042 Uiso 1 1 calc R U . . .
H37B H 0.4389 0.6495 0.2580 0.042 Uiso 1 1 calc R U . . .
H37C H 0.5108 0.7153 0.2923 0.042 Uiso 1 1 calc R U . . .
C38 C 0.3453(6) 0.7553(4) 0.3942(3) 0.0351(14) Uani 1 1 d . . . . .
H38A H 0.2792 0.8200 0.3813 0.053 Uiso 1 1 calc R U . . .
H38B H 0.4315 0.7664 0.3997 0.053 Uiso 1 1 calc R U . . .
H38C H 0.3070 0.7354 0.4314 0.053 Uiso 1 1 calc R U . . .
C39 C -0.1448(5) 0.7765(4) 0.3799(2) 0.0230(11) Uani 1 1 d . . . . .
C40 C -0.1571(6) 0.8830(4) 0.3562(3) 0.0402(15) Uani 1 1 d . . . . .
H40A H -0.0863 0.9063 0.3705 0.060 Uiso 1 1 calc R U . . .
H40B H -0.2486 0.9334 0.3696 0.060 Uiso 1 1 calc R U . . .
H40C H -0.1445 0.8781 0.3132 0.060 Uiso 1 1 calc R U . . .
C41 C -0.1494(6) 0.7808(5) 0.4467(3) 0.0403(15) Uani 1 1 d . . . . .
H41A H -0.0763 0.8050 0.4577 0.061 Uiso 1 1 calc R U . . .
H41B H -0.1356 0.7108 0.4616 0.061 Uiso 1 1 calc R U . . .
H41C H -0.2392 0.8295 0.4636 0.061 Uiso 1 1 calc R U . . .
C42 C -0.2691(5) 0.7500(5) 0.3643(3) 0.0402(15) Uani 1 1 d . . . . .
H42A H -0.3542 0.8033 0.3821 0.060 Uiso 1 1 calc R U . . .
H42B H -0.2635 0.6813 0.3793 0.060 Uiso 1 1 calc R U . . .
H42C H -0.2691 0.7483 0.3215 0.060 Uiso 1 1 calc R U . . .
C43 C 0.1313(5) 0.4480(3) 0.2560(2) 0.0167(9) Uani 1 1 d . . . . .
H43A H 0.0372 0.4450 0.2569 0.020 Uiso 1 1 calc R U . . .
H43B H 0.1622 0.4593 0.2150 0.020 Uiso 1 1 calc R U . . .
C44 C 0.1991(5) 0.2574(4) 0.2433(2) 0.0197(10) Uani 1 1 d . . . . .
H44A H 0.1441 0.2842 0.2102 0.024 Uiso 1 1 calc R U . . .
H44B H 0.2867 0.2022 0.2280 0.024 Uiso 1 1 calc R U . . .
C45 C 0.1202(5) 0.2157(4) 0.2896(2) 0.0214(10) Uani 1 1 d . . . . .
H45 H 0.0219 0.2634 0.2956 0.026 Uiso 1 1 calc R U . . .
C46 C 0.1266(5) 0.1044(4) 0.2806(2) 0.0269(11) Uani 1 1 d . . . . .
H46A H 0.2238 0.0578 0.2721 0.032 Uiso 1 1 calc R U . . .
H46B H 0.0770 0.0993 0.2468 0.032 Uiso 1 1 calc R U . . .
C47 C 0.0606(6) 0.0703(4) 0.3363(3) 0.0358(14) Uani 1 1 d . . . . .
H47A H -0.0394 0.1110 0.3417 0.043 Uiso 1 1 calc R U . . .
H47B H 0.0723 -0.0047 0.3319 0.043 Uiso 1 1 calc R U . . .
C48 C 0.1260(7) 0.0875(5) 0.3897(3) 0.0435(16) Uani 1 1 d . . . . .
H48A H 0.2228 0.0391 0.3868 0.052 Uiso 1 1 calc R U . . .
H48B H 0.0761 0.0713 0.4255 0.052 Uiso 1 1 calc R U . . .
C49 C 0.1226(6) 0.1995(4) 0.3947(2) 0.0313(12) Uani 1 1 d . . . . .
H49A H 0.0259 0.2478 0.4015 0.038 Uiso 1 1 calc R U . . .
H49B H 0.1707 0.2077 0.4285 0.038 Uiso 1 1 calc R U . . .
C50 C 0.1871(5) 0.3319(4) 0.3390(2) 0.0175(9) Uani 1 1 d . . . . .
H50 H 0.0896 0.3789 0.3498 0.021 Uiso 1 1 calc R U . . .
C51 C 0.2747(5) 0.3548(3) 0.38226(19) 0.0159(9) Uani 1 1 d . . . . .
C52 C 0.4185(5) 0.3114(3) 0.3747(2) 0.0175(10) Uani 1 1 d . . . . .
C53 C 0.4908(5) 0.3212(4) 0.4210(2) 0.0224(10) Uani 1 1 d . . . . .
C54 C 0.4256(5) 0.3792(4) 0.4719(2) 0.0227(10) Uani 1 1 d . . . . .
H54 H 0.4763 0.3847 0.5032 0.027 Uiso 1 1 calc R U . . .
C55 C 0.2843(5) 0.4289(4) 0.4759(2) 0.0229(11) Uani 1 1 d . . . . .
C56 C 0.2087(5) 0.4151(4) 0.4326(2) 0.0197(10) Uani 1 1 d . . . . .
H56 H 0.1111 0.4470 0.4373 0.024 Uiso 1 1 calc R U . . .
C57 C 0.1030(6) 0.7503(4) 0.2059(2) 0.0310(12) Uani 1 1 d . . . . .
H57A H 0.1960 0.7047 0.1890 0.037 Uiso 1 1 calc R U . . .
H57B H 0.0897 0.7319 0.2474 0.037 Uiso 1 1 calc R U . . .
C58 C 0.5596(13) 0.0592(11) 0.5005(5) 0.071(5) Uani 0.5 1 d D . P . .
H58A H 0.5206 0.1317 0.5173 0.085 Uiso 0.5 1 calc R U P . .
H58B H 0.6595 0.0418 0.4888 0.085 Uiso 0.5 1 calc R U P . .
Cl3 Cl 0.4754(3) 0.0439(3) 0.44139(19) 0.1435(15) Uani 1 1 d D . . . .

loop_
_atom_site_aniso_label
_atom_site_aniso_U_11
_atom_site_aniso_U_22
_atom_site_aniso_U_33
_atom_site_aniso_U_23
_atom_site_aniso_U_13
_atom_site_aniso_U_12
Cl00 0.0764(12) 0.0294(7) 0.0424(9) 0.0025(7) 0.0081(8) -0.0177(8)
Hf01 0.01601(10) 0.01446(10) 0.01215(10) 0.00119(7) -0.00049(7) -0.00537(7)
Cl1 0.0564(11) 0.0795(12) 0.0551(11) 0.0072(10) -0.0172(9) -0.0348(10)
O1 0.0164(16) 0.0144(15) 0.0169(16) 0.0007(13) 0.0018(13) -0.0044(13)
N1 0.025(2) 0.0143(18) 0.0104(19) 0.0027(15) -0.0018(16) -0.0080(16)
C1 0.012(2) 0.017(2) 0.012(2) 0.0003(18) -0.0005(17) -0.0043(17)
Br02 0.0282(3) 0.0243(2) 0.0237(3) 0.0041(2) -0.0058(2) 0.0013(2)
O2 0.0204(17) 0.0182(15) 0.0132(16) 0.0014(13) -0.0020(13) -0.0042(13)
N2 0.068(4) 0.039(3) 0.034(3) 0.008(2) 0.000(3) -0.030(3)
C2 0.018(2) 0.021(2) 0.014(2) 0.0018(19) -0.0005(18) -0.0067(19)
Br03 0.0439(3) 0.0351(3) 0.0164(3) 0.0041(2) 0.0091(2) -0.0067(3)
O3 0.0162(16) 0.0159(15) 0.0215(17) -0.0003(13) -0.0009(13) -0.0068(13)
N3 0.021(2) 0.0179(18) 0.0120(19) 0.0012(15) 0.0010(16) -0.0091(16)
C3 0.023(3) 0.026(2) 0.015(2) 0.001(2) 0.003(2) -0.013(2)
Br04 0.0206(3) 0.0519(3) 0.0298(3) -0.0050(3) -0.0068(2) -0.0062(2)
O4 0.0156(16) 0.0255(17) 0.0113(16) 0.0008(13) 0.0013(13) -0.0065(14)
N4 0.036(2) 0.025(2) 0.017(2) 0.0036(17) -0.0041(18) -0.0195(19)
C4 0.017(2) 0.024(2) 0.017(2) 0.000(2) 0.0025(19) -0.007(2)
Br05 0.0352(3) 0.0466(3) 0.0258(3) -0.0187(3) -0.0023(2) -0.0075(3)
C5 0.021(2) 0.017(2) 0.018(2) 0.0009(19) -0.003(2) -0.0028(19)
C6 0.020(2) 0.021(2) 0.012(2) 0.0011(18) -0.0017(18) -0.0082(19)
C7 0.018(2) 0.019(2) 0.018(2) 0.0002(19) 0.0017(19) -0.0084(19)
C8 0.027(3) 0.019(2) 0.024(3) 0.001(2) -0.008(2) -0.008(2)
C9 0.024(3) 0.020(2) 0.027(3) 0.005(2) -0.010(2) -0.007(2)
C10 0.036(3) 0.020(2) 0.029(3) 0.000(2) 0.006(2) -0.013(2)
C11 0.019(2) 0.023(2) 0.021(3) -0.007(2) 0.002(2) -0.005(2)
C12 0.024(5) 0.037(6) 0.043(6) -0.022(5) 0.017(4) -0.018(5)
C13 0.024(5) 0.053(7) 0.014(5) -0.002(5) 0.008(4) 0.014(5)
C14 0.018(5) 0.022(4) 0.029(5) -0.014(4) 0.017(4) -0.004(4)
C15 0.019(2) 0.015(2) 0.018(2) 0.0045(19) -0.0057(19) -0.0044(18)
C16 0.030(3) 0.018(2) 0.020(3) 0.007(2) -0.003(2) -0.012(2)
C17 0.036(3) 0.021(2) 0.038(3) 0.005(2) 0.002(3) -0.009(2)
C18 0.052(4) 0.023(3) 0.041(4) 0.002(3) -0.003(3) -0.017(3)
C19 0.058(4) 0.035(3) 0.040(4) -0.002(3) -0.007(3) -0.029(3)
C20 0.044(3) 0.032(3) 0.028(3) 0.000(2) -0.004(3) -0.020(3)
C21 0.022(2) 0.0063(18) 0.008(2) 0.0009(16) -0.0026(17) -0.0073(17)
C22 0.023(2) 0.015(2) 0.014(2) -0.0004(18) 0.0005(19) -0.0061(19)
C23 0.021(2) 0.012(2) 0.014(2) -0.0006(17) -0.0018(18) -0.0068(18)
C24 0.027(3) 0.016(2) 0.016(2) -0.0011(19) -0.002(2) -0.007(2)
C25 0.030(3) 0.024(2) 0.011(2) -0.0032(19) 0.004(2) -0.010(2)
C26 0.032(3) 0.023(2) 0.014(2) 0.006(2) -0.003(2) -0.011(2)
C27 0.019(2) 0.014(2) 0.020(2) 0.0000(19) -0.0055(19) -0.0038(19)
C28 0.020(2) 0.016(2) 0.010(2) 0.0013(17) -0.0018(18) -0.0098(18)
C29 0.017(2) 0.015(2) 0.014(2) 0.0028(18) -0.0018(18) -0.0045(18)
C30 0.017(2) 0.019(2) 0.017(2) 0.0055(19) -0.0045(19) -0.0070(19)
C31 0.013(2) 0.021(2) 0.020(2) 0.006(2) -0.0036(19) -0.0060(19)
C32 0.016(2) 0.019(2) 0.015(2) 0.0042(19) -0.0011(19) -0.0036(19)
C33 0.022(2) 0.018(2) 0.014(2) 0.0019(19) -0.0012(19) -0.0083(19)
C34 0.018(2) 0.017(2) 0.017(2) 0.0023(18) -0.0010(19) -0.0087(19)
C35 0.015(2) 0.021(2) 0.026(3) -0.003(2) 0.001(2) -0.0069(19)
C36 0.021(3) 0.031(3) 0.035(3) 0.002(2) -0.015(2) -0.009(2)
C37 0.024(3) 0.025(3) 0.039(3) 0.001(2) 0.001(2) -0.014(2)
C38 0.029(3) 0.039(3) 0.042(4) -0.013(3) 0.001(3) -0.019(3)
C39 0.021(3) 0.026(2) 0.021(3) -0.001(2) 0.004(2) -0.008(2)
C40 0.027(3) 0.030(3) 0.054(4) 0.005(3) 0.004(3) -0.001(2)
C41 0.036(3) 0.043(3) 0.034(3) -0.006(3) 0.013(3) -0.009(3)
C42 0.019(3) 0.042(3) 0.055(4) -0.011(3) 0.003(3) -0.007(3)
C43 0.015(2) 0.019(2) 0.017(2) 0.0015(19) -0.0055(18) -0.0051(18)
C44 0.027(3) 0.021(2) 0.016(2) 0.0008(19) -0.006(2) -0.014(2)
C45 0.025(3) 0.023(2) 0.019(2) 0.001(2) -0.006(2) -0.011(2)
C46 0.027(3) 0.024(2) 0.032(3) -0.001(2) -0.005(2) -0.011(2)
C47 0.042(3) 0.037(3) 0.040(3) 0.006(3) -0.001(3) -0.029(3)
C48 0.063(4) 0.053(4) 0.032(3) 0.015(3) -0.004(3) -0.041(3)
C49 0.044(3) 0.036(3) 0.018(3) 0.004(2) -0.001(2) -0.019(3)
C50 0.016(2) 0.025(2) 0.013(2) -0.0005(19) 0.0018(18) -0.0098(19)
C51 0.022(2) 0.017(2) 0.012(2) 0.0049(18) -0.0040(18) -0.0102(19)
C52 0.020(2) 0.016(2) 0.017(2) 0.0061(19) 0.0015(19) -0.0077(19)
C53 0.018(2) 0.025(2) 0.025(3) 0.005(2) -0.004(2) -0.007(2)
C54 0.024(3) 0.029(3) 0.017(2) -0.001(2) -0.005(2) -0.012(2)
C55 0.030(3) 0.026(2) 0.013(2) -0.005(2) 0.004(2) -0.011(2)
C56 0.022(2) 0.024(2) 0.016(2) -0.002(2) 0.0000(19) -0.012(2)
C57 0.039(3) 0.028(3) 0.026(3) 0.007(2) -0.003(2) -0.012(2)
C58 0.048(9) 0.043(8) 0.107(14) -0.010(9) 0.035(9) -0.009(7)
Cl3 0.0619(17) 0.135(3) 0.207(4) -0.070(3) 0.022(2) -0.0105(17)

loop_
_atom_type_symbol
_atom_type_description
_atom_type_scat_dispersion_real
_atom_type_scat_dispersion_imag
_atom_type_scat_source
C C 0.0033 0.0016 'International Tables Vol C Tables 4.2.6.8 and 6.1.1.4'
H H 0.0000 0.0000 'International Tables Vol C Tables 4.2.6.8 and 6.1.1.4'
N N 0.0061 0.0033 'International Tables Vol C Tables 4.2.6.8 and 6.1.1.4'
O O 0.0106 0.0060 'International Tables Vol C Tables 4.2.6.8 and 6.1.1.4'
Br Br -0.2901 2.4595 'International Tables Vol C Tables 4.2.6.8 and 6.1.1.4'
Hf Hf -0.5830 6.1852 'International Tables Vol C Tables 4.2.6.8 and 6.1.1.4'
Cl Cl 0.1484 0.1585 'International Tables Vol C Tables 4.2.6.8 and 6.1.1.4'

loop_
_geom_angle_atom_site_label_1
_geom_angle_atom_site_label_2
_geom_angle_atom_site_label_3
_geom_angle
_geom_angle_site_symmetry_3
O1 Hf01 O3 89.35(12) .
O1 Hf01 O2 101.66(13) .
O3 Hf01 O2 107.69(12) .
O1 Hf01 O4 108.26(13) .
O3 Hf01 O4 101.51(13) .
O2 Hf01 O4 138.02(13) .
O1 Hf01 N3 166.52(12) .
O3 Hf01 N3 78.69(12) .
O2 Hf01 N3 76.50(13) .
O4 Hf01 N3 80.51(12) .
O1 Hf01 N1 79.93(12) .
O3 Hf01 N1 167.92(13) .
O2 Hf01 N1 80.16(12) .
O4 Hf01 N1 76.92(12) .
N3 Hf01 N1 112.55(12) .
C1 O1 Hf01 138.8(3) .
C15 N1 C16 109.1(3) .
C15 N1 C22 108.2(4) .
C16 N1 C22 104.0(3) .
C15 N1 Hf01 105.9(2) .
C16 N1 Hf01 110.5(3) .
C22 N1 Hf01 118.9(3) .
O1 C1 C2 122.4(4) .
O1 C1 C6 117.0(4) .
C2 C1 C6 120.6(4) .
C28 O2 Hf01 127.4(3) .
C21 N2 C17 111.1(5) .
C21 N2 C16 99.4(4) .
C17 N2 C16 117.2(4) .
C3 C2 C1 116.9(4) .
C3 C2 C7 120.6(4) .
C1 C2 C7 122.4(4) .
C29 O3 Hf01 142.7(3) .
C43 N3 C50 109.2(3) .
C43 N3 C44 108.8(3) .
C50 N3 C44 104.2(3) .
C43 N3 Hf01 107.1(3) .
C50 N3 Hf01 116.5(3) .
C44 N3 Hf01 110.9(3) .
C2 C3 C4 124.4(4) .
C52 O4 Hf01 121.9(3) .
C50 N4 C45 103.2(4) .
C50 N4 C49 114.1(4) .
C45 N4 C49 111.4(4) .
C5 C4 C3 116.1(4) .
C5 C4 C11 123.2(4) .
C3 C4 C11 120.6(4) .
C4 C5 C6 122.6(4) .
C5 C6 C1 119.2(4) .
C5 C6 C15 122.7(4) .
C1 C6 C15 118.0(4) .
C10 C7 C8 108.5(4) .
C10 C7 C2 112.5(4) .
C8 C7 C2 107.5(4) .
C10 C7 C9 107.5(4) .
C8 C7 C9 110.4(4) .
C2 C7 C9 110.3(4) .
C13A C11 C12A 105.9(13) .
C13A C11 C14A 107.7(12) .
C12A C11 C14A 114.0(12) .
C12 C11 C14 109.4(6) .
C13A C11 C4 113.3(10) .
C12A C11 C4 107.7(10) .
C14A C11 C4 108.4(9) .
C12 C11 C4 108.8(5) .
C14 C11 C4 111.9(5) .
C12 C11 C13 109.1(8) .
C14 C11 C13 108.2(7) .
C4 C11 C13 109.4(5) .
C6 C15 N1 111.4(4) .
N1 C16 N2 103.6(4) .
N2 C17 C18 108.6(5) .
C19 C18 C17 110.7(4) .
C20 C19 C18 112.4(5) .
C21 C20 C19 109.3(5) .
C22 C21 N2 102.4(4) .
C22 C21 C20 112.9(4) .
N2 C21 C20 110.5(4) .
C21 C22 C23 114.0(4) .
C21 C22 N1 103.2(4) .
C23 C22 N1 117.2(3) .
C24 C23 C28 119.2(4) .
C24 C23 C22 117.2(4) .
C28 C23 C22 123.4(4) .
C25 C24 C23 120.4(4) .
C26 C25 C24 121.7(4) .
C26 C25 Br03 120.0(4) .
C24 C25 Br03 118.2(4) .
C25 C26 C27 118.2(4) .
C26 C27 C28 122.1(4) .
C26 C27 Br02 119.3(4) .
C28 C27 Br02 118.6(3) .
O2 C28 C27 120.5(4) .
O2 C28 C23 121.2(4) .
C27 C28 C23 118.3(4) .
O3 C29 C30 118.3(4) .
O3 C29 C34 122.1(4) .
C30 C29 C34 119.6(4) .
C29 C30 C31 121.0(4) .
C29 C30 C43 119.5(4) .
C31 C30 C43 119.5(4) .
C32 C31 C30 120.5(4) .
C31 C32 C33 117.4(4) .
C31 C32 C39 123.5(4) .
C33 C32 C39 119.0(4) .
C34 C33 C32 123.9(4) .
C33 C34 C29 117.5(4) .
C33 C34 C35 120.0(4) .
C29 C34 C35 122.4(4) .
C37 C35 C38 108.4(4) .
C37 C35 C34 107.5(4) .
C38 C35 C34 112.5(4) .
C37 C35 C36 109.8(4) .
C38 C35 C36 107.3(4) .
C34 C35 C36 111.2(4) .
C40 C39 C41 109.7(5) .
C40 C39 C42 108.0(5) .
C41 C39 C42 108.2(5) .
C40 C39 C32 109.9(4) .
C41 C39 C32 109.5(4) .
C42 C39 C32 111.5(4) .
N3 C43 C30 112.9(4) .
C45 C44 N3 104.4(4) .
N4 C45 C44 99.6(4) .
N4 C45 C46 110.4(4) .
C44 C45 C46 116.9(4) .
C45 C46 C47 109.3(4) .
C48 C47 C46 110.7(4) .
C47 C48 C49 111.3(5) .
N4 C49 C48 109.3(4) .
N4 C50 C51 112.6(4) .
N4 C50 N3 103.0(3) .
C51 C50 N3 116.8(4) .
C56 C51 C52 119.6(4) .
C56 C51 C50 118.3(4) .
C52 C51 C50 121.9(4) .
O4 C52 C53 120.2(4) .
O4 C52 C51 121.3(4) .
C53 C52 C51 118.4(4) .
C54 C53 C52 122.1(4) .
C54 C53 Br04 119.6(4) .
C52 C53 Br04 118.3(4) .
C53 C54 C55 117.9(4) .
C56 C55 C54 121.4(4) .
C56 C55 Br05 119.4(4) .
C54 C55 Br05 119.2(4) .
C55 C56 C51 120.1(5) .
Cl1 C57 Cl00 112.5(3) .
Cl3 C58 Cl3 103.3(7) 2_656
C58 Cl3 C58 76.7(7) 2_656

loop_
_geom_bond_atom_site_label_1
_geom_bond_atom_site_label_2
_geom_bond_distance
_geom_bond_site_symmetry_2
Cl00 C57 1.756(5) .
Hf01 O1 1.981(3) .
Hf01 O3 1.982(3) .
Hf01 O2 2.001(3) .
Hf01 O4 2.012(3) .
Hf01 N3 2.435(4) .
Hf01 N1 2.453(4) .
Cl1 C57 1.749(6) .
O1 C1 1.365(5) .
N1 C15 1.511(6) .
N1 C16 1.512(6) .
N1 C22 1.523(6) .
C1 C2 1.397(6) .
C1 C6 1.402(6) .
C12A C11 1.49(2) .
C13A C11 1.45(2) .
C14A C11 1.49(2) .
Br02 C27 1.888(4) .
O2 C28 1.341(5) .
N2 C21 1.459(6) .
N2 C17 1.510(7) .
N2 C16 1.521(7) .
C2 C3 1.392(6) .
C2 C7 1.541(6) .
Br03 C25 1.898(5) .
O3 C29 1.357(5) .
N3 C43 1.500(6) .
N3 C50 1.514(6) .
N3 C44 1.515(5) .
C3 C4 1.395(6) .
Br04 C53 1.897(5) .
O4 C52 1.342(5) .
N4 C50 1.444(6) .
N4 C45 1.463(6) .
N4 C49 1.467(6) .
C4 C5 1.381(7) .
C4 C11 1.533(6) .
Br05 C55 1.894(5) .
C5 C6 1.387(6) .
C6 C15 1.502(6) .
C7 C10 1.528(7) .
C7 C8 1.529(6) .
C7 C9 1.544(6) .
C11 C12 1.532(10) .
C11 C14 1.533(9) .
C11 C13 1.542(11) .
C17 C18 1.527(8) .
C18 C19 1.510(8) .
C19 C20 1.505(7) .
C20 C21 1.479(7) .
C21 C22 1.440(6) .
C22 C23 1.507(6) .
C23 C24 1.384(6) .
C23 C28 1.414(6) .
C24 C25 1.381(7) .
C25 C26 1.373(7) .
C26 C27 1.385(7) .
C27 C28 1.397(6) .
C29 C30 1.395(6) .
C29 C34 1.410(6) .
C30 C31 1.399(6) .
C30 C43 1.507(6) .
C31 C32 1.384(6) .
C32 C33 1.398(6) .
C32 C39 1.532(6) .
C33 C34 1.386(6) .
C34 C35 1.542(6) .
C35 C37 1.534(7) .
C35 C38 1.535(7) .
C35 C36 1.543(7) .
C39 C40 1.515(7) .
C39 C41 1.525(7) .
C39 C42 1.530(7) .
C44 C45 1.502(7) .
C45 C46 1.505(6) .
C46 C47 1.532(8) .
C47 C48 1.515(8) .
C48 C49 1.517(8) .
C50 C51 1.513(6) .
C51 C56 1.389(6) .
C51 C52 1.397(6) .
C52 C53 1.394(7) .
C53 C54 1.383(7) .
C54 C55 1.383(7) .
C55 C56 1.377(7) .
C58 Cl3 1.736(5) .
C58 Cl3 2.028(15) 2_656
Cl3 C58 2.028(15) 2_656
